data_4507274
loop_
_publ_author_name
'Bhattacharya, Biswajit'
'Dey, Rajdip'
'Pachfule, Pradip'
'Banerjee, Rahul'
'Ghoshal, Debajyoti'

_publ_section_title
;
 Four 3D Cd(II)-Based Metal Organic Hybrids with Different
 N,N&#x2032;-Donor Spacers: Syntheses, Characterizations, and Selective
 Gas Adsorption Properties
;
_journal_issue 2
_journal_name_full 'Crystal Growth &amp; Design'
_journal_page_first 731
_journal_paper_doi 10.1021/cg3014464
_journal_volume 13
_journal_year 2013
_chemical_formula_sum 'C18 H18 Cd N4 O7'
_chemical_formula_weight 514.76
_chemical_name_systematic
;
 ?
;
_space_group_IT_number 15
_symmetry_cell_setting monoclinic
_symmetry_space_group_name_Hall '-C 2yc'
_symmetry_space_group_name_H-M 'C 1 2/c 1'
_atom_sites_solution_hydrogens geom
_atom_sites_solution_primary direct
_atom_sites_solution_secondary difmap
_audit_creation_method SHELXL-97
_cell_angle_alpha 90.00
_cell_angle_beta 92.054(7)
_cell_angle_gamma 90.00
_cell_formula_units_Z 8
_cell_length_a 29.200(2)
_cell_length_b 11.9144(9)
_cell_length_c 14.0146(10)
_cell_measurement_temperature 293(2)
_cell_volume 4872.6(6)
_computing_cell_refinement 'SMART APEX II'
_computing_data_collection 'SMART APEX II (Bruker,2010)'
_computing_data_reduction 'SAINT (Bruker,2000)'
_computing_molecular_graphics 'Ortep-3v2 for windows (Farrugia, 1997)'
_computing_publication_material 'PLATON (Spek, 2008)'
_computing_structure_refinement 'SHELXL-97 (Sheldrick, 2008)'
_computing_structure_solution 'SHELXS-97 (Sheldrick, 2008)'
_diffrn_ambient_temperature 293(2)
_diffrn_measured_fraction_theta_full 0.995
_diffrn_measured_fraction_theta_max 0.995
_diffrn_measurement_device_type 'CCD area detector'
_diffrn_measurement_method 'phi and omega scans'
_diffrn_radiation_monochromator graphite
_diffrn_radiation_source 'fine-focus sealed tube'
_diffrn_radiation_type MoK\a
_diffrn_radiation_wavelength 0.71073
_diffrn_reflns_av_R_equivalents 0.0620
_diffrn_reflns_av_sigmaI/netI 0.0471
_diffrn_reflns_limit_h_max 38
_diffrn_reflns_limit_h_min -38
_diffrn_reflns_limit_k_max 15
_diffrn_reflns_limit_k_min -15
_diffrn_reflns_limit_l_max 18
_diffrn_reflns_limit_l_min -18
_diffrn_reflns_number 37730
_diffrn_reflns_theta_full 27.64
_diffrn_reflns_theta_max 27.64
_diffrn_reflns_theta_min 1.85
_exptl_absorpt_coefficient_mu 0.937
_exptl_absorpt_correction_T_max 0.9925
_exptl_absorpt_correction_T_min 0.8210
_exptl_absorpt_correction_type multi-scan
_exptl_absorpt_process_details
;
'XPREP' - A PROGRAM DATA PREPARATION & RECIPROCAL 
SPACE EXPLORATION,
Bruker Analytical X-ray Systems, 1997
;
_exptl_crystal_colour orange
_exptl_crystal_density_diffrn 1.403
_exptl_crystal_density_method 'not measured'
_exptl_crystal_description block
_exptl_crystal_F_000 2064
_exptl_crystal_size_max 0.20
_exptl_crystal_size_mid 0.10
_exptl_crystal_size_min 0.10
_refine_diff_density_max 0.885
_refine_diff_density_min -0.793
_refine_diff_density_rms 0.135
_refine_ls_extinction_method none
_refine_ls_goodness_of_fit_ref 1.070
_refine_ls_hydrogen_treatment noref
_refine_ls_matrix_type full
_refine_ls_number_parameters 286
_refine_ls_number_reflns 5648
_refine_ls_number_restraints 0
_refine_ls_restrained_S_all 1.070
_refine_ls_R_factor_all 0.0842
_refine_ls_R_factor_gt 0.0481
_refine_ls_shift/su_max 0.001
_refine_ls_shift/su_mean 0.000
_refine_ls_structure_factor_coef Fsqd
_refine_ls_weighting_details 'calc w=1/[\s^2^(Fo^2^)+(0.0789P)^2^+8.6694P] where P=(Fo^2^+2Fc^2^)/3'
_refine_ls_weighting_scheme calc
_refine_ls_wR_factor_gt 0.1290
_refine_ls_wR_factor_ref 0.1523
_reflns_number_gt 3822
_reflns_number_total 5648
_reflns_threshold_expression >2\s(I)
_cod_data_source_file cg3014464_si_002.cif
_cod_data_source_block complex1
_cod_depositor_comments
;
The following automatic conversions were performed:
'__computing_data_collection' tag replaced with
'_computing_data_collection'.

Automatic conversion script
Id: cif_correct_tags 1440 2010-10-19 06:21:57Z saulius 

The following automatic conversions were performed:

'_symmetry_cell_setting' value 'Monoclinic' changed to 'monoclinic'
according to /home/saulius/struct/CIF-dictionaries/cif_core.dic
dictionary named 'cif_core.dic' version 2.4.2 from 2011-04-26.

Automatic conversion script
Id: cif_fix_values 1891 2012-01-12 08:04:46Z andrius 
;
_cod_original_cell_volume 4872.5(6)
_cod_original_sg_symbol_H-M C2/c
_cod_database_code 4507274

loop_
_symmetry_equiv_pos_as_xyz
'x, y, z'
'-x, y, -z+1/2'
'x+1/2, y+1/2, z'
'-x+1/2, y+1/2, -z+1/2'
'-x, -y, -z'
'x, -y, z-1/2'
'-x+1/2, -y+1/2, -z'
'x+1/2, -y+1/2, z-1/2'

loop_
_atom_site_label
_atom_site_type_symbol
_atom_site_fract_x
_atom_site_fract_y
_atom_site_fract_z
_atom_site_U_iso_or_equiv
_atom_site_adp_type
_atom_site_occupancy
_atom_site_symmetry_multiplicity
_atom_site_calc_flag
_atom_site_refinement_flags
C1 C 0.88008(19) 0.2678(5) 0.5970(5) 0.0659(16) Uani 1 1 d .
H1 H 0.8795 0.1901 0.5901 0.079 Uiso 1 1 calc R
C2 C 0.92184(17) 0.3207(5) 0.5986(5) 0.0670(16) Uani 1 1 d .
H2 H 0.9487 0.2798 0.5925 0.080 Uiso 1 1 calc R
C3 C 0.92319(15) 0.4358(5) 0.6094(4) 0.0532(13) Uani 1 1 d .
C4 C 0.88186(16) 0.4927(5) 0.6131(4) 0.0555(13) Uani 1 1 d .
H4 H 0.8813 0.5706 0.6169 0.067 Uiso 1 1 calc R
C5 C 0.84160(16) 0.4325(5) 0.6110(4) 0.0555(14) Uani 1 1 d .
H5 H 0.8141 0.4715 0.6141 0.067 Uiso 1 1 calc R
C6 C 0.96850(16) 0.4960(5) 0.6171(4) 0.0566(14) Uani 1 1 d .
C7 C 0.96889(19) 0.6218(5) 0.6234(5) 0.0738(18) Uani 1 1 d .
H7A H 1.0000 0.6480 0.6276 0.111 Uiso 1 1 calc R
H7B H 0.9533 0.6451 0.6792 0.111 Uiso 1 1 calc R
H7C H 0.9537 0.6528 0.5676 0.111 Uiso 1 1 calc R
C8 C 1.0813(2) 0.3065(6) 0.6344(6) 0.091(2) Uani 1 1 d .
H8A H 1.0504 0.2786 0.6303 0.136 Uiso 1 1 calc R
H8B H 1.0960 0.2809 0.6927 0.136 Uiso 1 1 calc R
H8C H 1.0978 0.2793 0.5811 0.136 Uiso 1 1 calc R
C9 C 1.08062(16) 0.4300(5) 0.6331(4) 0.0519(13) Uani 1 1 d .
C10 C 1.12511(14) 0.4928(4) 0.6389(3) 0.0451(11) Uani 1 1 d .
C11 C 1.16742(17) 0.4406(5) 0.6347(4) 0.0567(14) Uani 1 1 d .
H11 H 1.1695 0.3630 0.6297 0.068 Uiso 1 1 calc R
C12 C 1.20619(16) 0.5056(5) 0.6379(4) 0.0565(14) Uani 1 1 d .
H12 H 1.2344 0.4696 0.6347 0.068 Uiso 1 1 calc R
C13 C 1.16531(16) 0.6654(5) 0.6521(4) 0.0600(14) Uani 1 1 d .
H13 H 1.1645 0.7429 0.6600 0.072 Uiso 1 1 calc R
C14 C 1.12482(16) 0.6081(5) 0.6481(4) 0.0600(15) Uani 1 1 d .
H14 H 1.0972 0.6465 0.6515 0.072 Uiso 1 1 calc R
C15 C 0.81874(16) 0.0931(5) 0.7625(4) 0.0551(14) Uani 1 1 d .
C16 C 0.84584(18) 0.0288(6) 0.8409(5) 0.0702(18) Uani 1 1 d .
H16A H 0.8578 -0.0397 0.8139 0.084 Uiso 1 1 calc R
H16B H 0.8717 0.0742 0.8627 0.084 Uiso 1 1 calc R
C17 C 0.8174(2) -0.0012(5) 0.9266(4) 0.0667(16) Uani 1 1 d .
H17A H 0.8378 -0.0263 0.9784 0.080 Uiso 1 1 calc R
H17B H 0.8018 0.0656 0.9478 0.080 Uiso 1 1 calc R
C18 C 0.78268(15) -0.0911(4) 0.9050(4) 0.0441(11) Uani 1 1 d .
N1 N 0.84015(12) 0.3217(4) 0.6049(3) 0.0509(10) Uani 1 1 d .
N2 N 1.00375(14) 0.4315(4) 0.6201(4) 0.0630(13) Uani 1 1 d .
N3 N 1.04544(13) 0.4909(4) 0.6285(4) 0.0612(12) Uani 1 1 d .
N4 N 1.20599(12) 0.6159(4) 0.6454(3) 0.0477(10) Uani 1 1 d .
O1 O 0.79482(13) 0.1742(4) 0.7869(3) 0.0625(10) Uani 1 1 d .
O2 O 0.82261(13) 0.0666(4) 0.6771(3) 0.0661(11) Uani 1 1 d .
O1W O 0.7253(4) 0.2119(9) 0.9197(7) 0.210(5) Uani 1 1 d G
O3 O 0.76909(12) -0.1108(3) 0.8218(3) 0.0565(9) Uani 1 1 d .
O2W O 0.8539(4) -0.1562(9) 0.6345(7) 0.233(5) Uani 1 1 d G
O4 O 0.76862(12) -0.1484(3) 0.9731(3) 0.0601(10) Uani 1 1 d .
O3W O 0.9606(11) 0.893(3) 0.775(4) 0.56(3) Uani 0.50 1 d P
O4W O 0.9410(12) -0.042(2) 0.541(3) 0.42(3) Uani 0.50 1 d P
Cd1 Cd 0.772739(10) 0.22070(3) 0.62754(2) 0.04235(14) Uani 1 1 d .

loop_
_atom_site_aniso_label
_atom_site_aniso_U_11
_atom_site_aniso_U_22
_atom_site_aniso_U_33
_atom_site_aniso_U_23
_atom_site_aniso_U_13
_atom_site_aniso_U_12
C1 0.038(3) 0.056(4) 0.103(5) -0.003(3) 0.005(3) -0.011(3)
C2 0.033(2) 0.060(4) 0.108(5) 0.002(4) 0.004(3) -0.011(3)
C3 0.031(2) 0.074(4) 0.055(3) 0.006(3) 0.001(2) -0.019(2)
C4 0.041(3) 0.064(4) 0.062(3) 0.002(3) 0.001(2) -0.009(2)
C5 0.032(2) 0.066(4) 0.069(3) 0.003(3) 0.004(2) -0.009(2)
C6 0.032(2) 0.076(4) 0.062(3) 0.009(3) -0.002(2) -0.022(3)
C7 0.045(3) 0.068(4) 0.108(5) 0.009(4) -0.009(3) -0.018(3)
C8 0.058(4) 0.062(4) 0.150(7) 0.012(4) -0.026(4) -0.013(3)
C9 0.034(2) 0.061(3) 0.060(3) 0.012(3) -0.002(2) -0.012(2)
C10 0.027(2) 0.057(3) 0.051(3) 0.008(2) -0.0011(18) -0.011(2)
C11 0.039(2) 0.049(3) 0.081(4) 0.000(3) -0.004(2) 0.001(2)
C12 0.030(2) 0.058(4) 0.081(4) 0.005(3) 0.001(2) -0.001(2)
C13 0.035(2) 0.051(3) 0.095(4) 0.003(3) 0.014(3) -0.010(2)
C14 0.029(2) 0.058(3) 0.094(4) 0.007(3) 0.011(2) -0.003(2)
C15 0.033(2) 0.059(4) 0.074(4) 0.018(3) -0.002(2) -0.014(2)
C16 0.037(3) 0.078(4) 0.093(4) 0.033(4) -0.019(3) -0.016(3)
C17 0.075(4) 0.063(4) 0.061(3) 0.011(3) -0.018(3) -0.021(3)
C18 0.037(2) 0.043(3) 0.053(3) 0.006(2) 0.003(2) 0.008(2)
N1 0.0268(18) 0.066(3) 0.060(3) 0.004(2) 0.0022(17) -0.0106(19)
N2 0.031(2) 0.071(3) 0.087(3) 0.010(3) -0.001(2) -0.022(2)
N3 0.030(2) 0.067(3) 0.087(3) 0.009(3) 0.000(2) -0.019(2)
N4 0.0268(17) 0.057(3) 0.060(2) 0.004(2) 0.0036(17) -0.0056(18)
O1 0.059(2) 0.061(2) 0.067(2) 0.009(2) -0.0064(18) -0.005(2)
O2 0.054(2) 0.079(3) 0.066(3) 0.016(2) 0.0069(19) 0.001(2)
O1W 0.222(11) 0.238(11) 0.178(8) -0.015(8) 0.089(8) 0.039(8)
O3 0.0474(19) 0.064(2) 0.057(2) 0.0032(18) -0.0057(16) -0.0103(17)
O2W 0.319(14) 0.203(10) 0.173(8) 0.018(8) -0.044(8) 0.091(10)
O4 0.053(2) 0.069(3) 0.058(2) 0.015(2) 0.0043(17) -0.0058(19)
O3W 0.27(3) 0.48(6) 0.92(10) -0.18(6) 0.01(5) 0.27(4)
O4W 0.36(4) 0.21(3) 0.66(6) -0.07(3) -0.33(4) 0.03(3)
Cd1 0.02442(17) 0.0527(3) 0.0499(2) 0.00187(17) 0.00107(12) -0.00616(14)

loop_
_atom_type_symbol
_atom_type_description
_atom_type_scat_dispersion_real
_atom_type_scat_dispersion_imag
_atom_type_scat_source
C C 0.0033 0.0016 'International Tables Vol C Tables 4.2.6.8 and 6.1.1.4'
H H 0.0000 0.0000 'International Tables Vol C Tables 4.2.6.8 and 6.1.1.4'
N N 0.0061 0.0033 'International Tables Vol C Tables 4.2.6.8 and 6.1.1.4'
O O 0.0106 0.0060 'International Tables Vol C Tables 4.2.6.8 and 6.1.1.4'
Cd Cd -0.8075 1.2024 'International Tables Vol C Tables 4.2.6.8 and 6.1.1.4'

loop_
_geom_angle_atom_site_label_1
_geom_angle_atom_site_label_2
_geom_angle_atom_site_label_3
_geom_angle
_geom_angle_site_symmetry_1
_geom_angle_site_symmetry_3
N1 C1 C2 123.6(6) . .
C1 C2 C3 118.7(5) . .
C2 C3 C4 117.9(5) . .
C2 C3 C6 120.2(5) . .
C4 C3 C6 121.9(5) . .
C5 C4 C3 119.2(6) . .
N1 C5 C4 123.1(5) . .
N2 C6 C7 126.2(4) . .
N2 C6 C3 114.8(5) . .
C7 C6 C3 119.0(5) . .
N3 C9 C8 126.0(5) . .
N3 C9 C10 114.8(5) . .
C8 C9 C10 119.2(5) . .
C14 C10 C11 117.3(4) . .
C14 C10 C9 119.6(4) . .
C11 C10 C9 123.0(5) . .
C12 C11 C10 118.8(5) . .
N4 C12 C11 124.0(5) . .
N4 C13 C14 123.3(6) . .
C13 C14 C10 119.6(5) . .
O2 C15 O1 122.0(5) . .
O2 C15 C16 119.9(6) . .
O1 C15 C16 118.0(6) . .
O2 C15 Cd1 62.4(3) . .
O1 C15 Cd1 59.6(3) . .
C16 C15 Cd1 176.2(4) . .
C17 C16 C15 113.5(5) . .
C18 C17 C16 113.1(5) . .
O3 C18 O4 120.7(5) . .
O3 C18 C17 121.1(4) . .
O4 C18 C17 118.2(5) . .
C5 N1 C1 117.3(4) . .
C5 N1 Cd1 122.0(3) . .
C1 N1 Cd1 120.2(4) . .
C6 N2 N3 113.1(5) . .
C9 N3 N2 114.6(5) . .
C12 N4 C13 117.0(4) . .
C12 N4 Cd1 121.2(3) . 3
C13 N4 Cd1 121.3(4) . 3
C15 O1 Cd1 93.4(3) . .
C15 O2 Cd1 90.5(3) . .
C18 O3 Cd1 91.6(3) . 4_646
C18 O4 Cd1 154.3(3) . 6_556
C18 O4 Cd1 94.5(3) . 4_646
Cd1 O4 Cd1 108.28(15) 6_556 4_646
O4 Cd1 N4 83.46(14) 6 3_445
O4 Cd1 N1 94.59(14) 6 .
N4 Cd1 N1 177.94(15) 3_445 .
O4 Cd1 O1 142.49(15) 6 .
N4 Cd1 O1 88.51(14) 3_445 .
N1 Cd1 O1 92.66(14) . .
O4 Cd1 O4 71.72(15) 6 4_656
N4 Cd1 O4 90.37(14) 3_445 4_656
N1 Cd1 O4 89.65(14) . 4_656
O1 Cd1 O4 145.15(13) . 4_656
O4 Cd1 O2 89.81(14) 6 .
N4 Cd1 O2 93.40(14) 3_445 .
N1 Cd1 O2 85.92(15) . .
O1 Cd1 O2 54.07(14) . .
O4 Cd1 O2 160.61(13) 4_656 .
O4 Cd1 O3 123.99(12) 6 4_656
N4 Cd1 O3 88.90(14) 3_445 4_656
N1 Cd1 O3 92.75(14) . 4_656
O1 Cd1 O3 92.27(14) . 4_656
O4 Cd1 O3 52.88(11) 4_656 4_656
O2 Cd1 O3 146.12(13) . 4_656
O4 Cd1 C15 116.34(17) 6 .
N4 Cd1 C15 91.12(14) 3_445 .
N1 Cd1 C15 89.15(15) . .
O1 Cd1 C15 27.03(16) . .
O4 Cd1 C15 171.93(16) 4_656 .
O2 Cd1 C15 27.04(15) . .
O3 Cd1 C15 119.22(16) 4_656 .

loop_
_geom_bond_atom_site_label_1
_geom_bond_atom_site_label_2
_geom_bond_distance
_geom_bond_site_symmetry_2
C1 N1 1.340(7) .
C1 C2 1.372(7) .
C2 C3 1.380(8) .
C3 C4 1.387(7) .
C3 C6 1.505(6) .
C4 C5 1.376(7) .
C5 N1 1.323(7) .
C6 N2 1.283(7) .
C6 C7 1.502(9) .
C8 C9 1.472(8) .
C9 N3 1.258(7) .
C9 C10 1.499(6) .
C10 C14 1.379(7) .
C10 C11 1.386(7) .
C11 C12 1.371(7) .
C12 N4 1.318(7) .
C13 N4 1.333(6) .
C13 C14 1.365(7) .
C15 O2 1.246(7) .
C15 O1 1.248(7) .
C15 C16 1.536(8) .
C15 Cd1 2.741(5) .
C16 C17 1.526(8) .
C17 C18 1.498(7) .
C18 O3 1.241(6) .
C18 O4 1.255(6) .
N1 Cd1 2.339(4) .
N2 N3 1.409(5) .
N4 Cd1 2.336(4) 3
O1 Cd1 2.368(4) .
O2 Cd1 2.429(4) .
O3 Cd1 2.468(4) 4_646
O4 Cd1 2.329(3) 6_556
O4 Cd1 2.400(4) 4_646
Cd1 O4 2.329(3) 6
Cd1 N4 2.336(4) 3_445
Cd1 O4 2.400(4) 4_656
Cd1 O3 2.468(4) 4_656
